data_1543401
loop_
_publ_author_name
'Pusch, Stefan'
'Schollmeyer, Dieter'
'Opatz, Till'

_publ_section_title
;
 A Light-Induced Vinylogous Nazarov-Type Cyclization.
;
_journal_issue 13
_journal_name_full 'Organic letters'
_journal_page_first 3043
_journal_page_last 3045
_journal_paper_doi 10.1021/acs.orglett.6b01449
_journal_volume 18
_journal_year 2016
_chemical_formula_moiety 'C18 H19 N O3'
_chemical_formula_sum 'C18 H19 N O3'
_chemical_formula_weight 297.34
_space_group_crystal_system orthorhombic
_space_group_IT_number 61
_space_group_name_Hall '-P 2ac 2ab'
_space_group_name_H-M_alt 'P b c a'
_symmetry_space_group_name_Hall '-P 2ac 2ab'
_symmetry_space_group_name_H-M 'P b c a'
_atom_sites_solution_hydrogens mixed
_audit_creation_method SHELXL-2014/7
_cell_angle_alpha 90
_cell_angle_beta 90
_cell_angle_gamma 90
_cell_formula_units_Z 8
_cell_length_a 13.6505(8)
_cell_length_b 13.7482(7)
_cell_length_c 15.8641(7)
_cell_measurement_reflns_used 8742
_cell_measurement_temperature 193(2)
_cell_measurement_theta_max 28.43
_cell_measurement_theta_min 2.47
_cell_volume 2977.2(3)
_computing_cell_refinement 'STOE X-AREA'
_computing_data_collection 'STOE X-AREA'
_computing_data_reduction 'STOE X-RED'
_computing_structure_refinement 'SHELXL-2014/7 (Sheldrick, 2014)'
_computing_structure_solution SIR-2004
_diffrn_ambient_temperature 193(2)
_diffrn_detector 'image plate (34 cm diameter)'
_diffrn_detector_area_resol_mean 6.67
_diffrn_detector_type STOE
_diffrn_measured_fraction_theta_full 1.000
_diffrn_measured_fraction_theta_max 0.966
_diffrn_measurement_details ' 216 frames, detector distance = 70 mm'
_diffrn_measurement_device '2-circle goniometer'
_diffrn_measurement_device_type 'STOE IPDS 2T'
_diffrn_measurement_method 'rotation method'
_diffrn_radiation_type MoK\a
_diffrn_radiation_wavelength 0.71073
_diffrn_reflns_av_R_equivalents 0.0279
_diffrn_reflns_av_unetI/netI 0.0185
_diffrn_reflns_Laue_measured_fraction_full 1.000
_diffrn_reflns_Laue_measured_fraction_max 0.966
_diffrn_reflns_limit_h_max 16
_diffrn_reflns_limit_h_min -18
_diffrn_reflns_limit_k_max 18
_diffrn_reflns_limit_k_min -18
_diffrn_reflns_limit_l_max 21
_diffrn_reflns_limit_l_min -21
_diffrn_reflns_number 20997
_diffrn_reflns_point_group_measured_fraction_full 1.000
_diffrn_reflns_point_group_measured_fraction_max 0.966
_diffrn_reflns_theta_full 25.242
_diffrn_reflns_theta_max 28.659
_diffrn_reflns_theta_min 2.464
_diffrn_source 'sealed X-ray tube, 12 x 0.4 mm long-fine focus'
_exptl_absorpt_coefficient_mu 0.090
_exptl_absorpt_correction_type none
_exptl_crystal_colour colourless
_exptl_crystal_density_diffrn 1.327
_exptl_crystal_description needle
_exptl_crystal_F_000 1264
_exptl_crystal_size_max 0.800
_exptl_crystal_size_mid 0.140
_exptl_crystal_size_min 0.120
_refine_diff_density_max 0.296
_refine_diff_density_min -0.195
_refine_diff_density_rms 0.045
_refine_ls_extinction_method none
_refine_ls_goodness_of_fit_ref 1.009
_refine_ls_hydrogen_treatment mixed
_refine_ls_matrix_type full
_refine_ls_number_parameters 259
_refine_ls_number_reflns 3711
_refine_ls_number_restraints 48
_refine_ls_restrained_S_all 1.004
_refine_ls_R_factor_all 0.0644
_refine_ls_R_factor_gt 0.0474
_refine_ls_shift/su_max 0.000
_refine_ls_shift/su_mean 0.000
_refine_ls_structure_factor_coef Fsqd
_refine_ls_weighting_details 'w=1/[\s^2^(Fo^2^)+(0.0556P)^2^+1.6213P] where P=(Fo^2^+2Fc^2^)/3'
_refine_ls_weighting_scheme calc
_refine_ls_wR_factor_gt 0.1138
_refine_ls_wR_factor_ref 0.1266
_reflns_Friedel_coverage 0.000
_reflns_number_gt 2901
_reflns_number_total 3711
_reflns_threshold_expression 'I > 2\s(I)'
_cod_data_source_file ol6b01449_si_006.cif
_cod_data_source_block sp447pf2
_cod_depositor_comments 'Adding full bibliography for 1543399--1543404.cif.'
_cod_database_code 1543401
_shelx_shelxl_version_number 2014/7
_shelx_space_group_comment
;
The symmetry employed for this shelxl refinement is uniquely defined
by the following loop, which should always be used as a source of
symmetry information in preference to the above space-group names.
They are only intended as comments.
;
_shelx_estimated_absorpt_t_min 0.931
_shelx_estimated_absorpt_t_max 0.989

loop_
_space_group_symop_operation_xyz
'x, y, z'
'-x+1/2, -y, z+1/2'
'x+1/2, -y+1/2, -z'
'-x, y+1/2, -z+1/2'
'-x, -y, -z'
'x-1/2, y, -z-1/2'
'-x-1/2, y-1/2, z'
'x, -y-1/2, z-1/2'

loop_
_atom_site_label
_atom_site_type_symbol
_atom_site_fract_x
_atom_site_fract_y
_atom_site_fract_z
_atom_site_U_iso_or_equiv
_atom_site_adp_type
_atom_site_occupancy
_atom_site_site_symmetry_order
_atom_site_calc_flag
_atom_site_refinement_flags_posn
_atom_site_refinement_flags_adp
_atom_site_refinement_flags_occupancy
_atom_site_disorder_assembly
_atom_site_disorder_group
C1 C 0.62041(12) 0.57846(12) 0.60718(9) 0.0321(3) Uani 1 1 d . . . . .
C2 C 0.56236(11) 0.51720(11) 0.66248(9) 0.0286(3) Uani 1 1 d . . . . .
N3 N 0.48252(10) 0.46830(9) 0.62996(8) 0.0301(3) Uani 1 1 d . . . . .
H3 H 0.4655(14) 0.4667(14) 0.5762(13) 0.036 Uiso 1 1 d . U . . .
C4 C 0.43257(12) 0.42190(11) 0.69122(9) 0.0301(3) Uani 1 1 d . . . . .
C5 C 0.48240(12) 0.43742(11) 0.76711(9) 0.0297(3) Uani 1 1 d . . . . .
C6 C 0.56425(11) 0.49838(11) 0.74897(9) 0.0283(3) Uani 1 1 d . . . . .
C7 C 0.63369(12) 0.54226(11) 0.80599(9) 0.0293(3) Uani 1 1 d . . . . .
O8 O 0.61300(9) 0.53902(9) 0.89066(7) 0.0392(3) Uani 1 1 d . . . . .
C9 C 0.68967(14) 0.58360(13) 0.93018(10) 0.0405(4) Uani 1 1 d . . . . .
H9 H 0.6954 0.5914 0.9895 0.049 Uiso 1 1 calc R U . . .
C10 C 0.75562(14) 0.61485(12) 0.87395(10) 0.0379(4) Uani 1 1 d . . . . .
H10 H 0.8151 0.6479 0.8861 0.045 Uiso 1 1 calc R U . . .
C11 C 0.71978(12) 0.58923(11) 0.79176(9) 0.0314(3) Uani 1 1 d . . . . .
C12 C 0.77027(13) 0.60512(12) 0.70687(10) 0.0277(4) Uani 0.915(4) 1 d D . P A 1
H12 H 0.7945 0.5408 0.6861 0.033 Uiso 0.915(4) 1 calc R U P A 1
C13 C 0.85967(16) 0.67167(15) 0.72157(13) 0.0337(4) Uani 0.915(4) 1 d D . P A 1
H13A H 0.8377 0.7309 0.7516 0.040 Uiso 0.915(4) 1 calc R U P A 1
H13B H 0.9067 0.6374 0.7586 0.040 Uiso 0.915(4) 1 calc R U P A 1
C14 C 0.91227(14) 0.70186(15) 0.64127(12) 0.0384(5) Uani 0.915(4) 1 d D . P A 1
H14A H 0.9678 0.7453 0.6552 0.046 Uiso 0.915(4) 1 calc R U P A 1
H14B H 0.9386 0.6437 0.6123 0.046 Uiso 0.915(4) 1 calc R U P A 1
C15 C 0.84081(14) 0.75439(15) 0.58387(12) 0.0358(4) Uani 0.915(4) 1 d D . P A 1
H15A H 0.8155 0.8132 0.6126 0.043 Uiso 0.915(4) 1 calc R U P A 1
H15B H 0.8748 0.7752 0.5317 0.043 Uiso 0.915(4) 1 calc R U P A 1
C16 C 0.75641(17) 0.68733(17) 0.56170(13) 0.0326(5) Uani 0.915(4) 1 d D . P A 1
H16A H 0.7821 0.6316 0.5290 0.039 Uiso 0.915(4) 1 calc R U P A 1
H16B H 0.7099 0.7229 0.5251 0.039 Uiso 0.915(4) 1 calc R U P A 1
C17 C 0.70058(13) 0.64824(14) 0.63919(10) 0.0267(4) Uani 0.915(4) 1 d D . P A 1
H17 H 0.6665 0.7049 0.6656 0.032 Uiso 0.915(4) 1 calc R U P A 1
C12A C 0.7242(12) 0.6542(14) 0.7201(11) 0.037(4) Uani 0.085(4) 1 d D U P A 2
H12A H 0.6707 0.7039 0.7206 0.045 Uiso 0.085(4) 1 calc R U P A 2
C13A C 0.8277(15) 0.6998(19) 0.7345(12) 0.039(5) Uani 0.085(4) 1 d D U P A 2
H13C H 0.8257 0.7405 0.7860 0.047 Uiso 0.085(4) 1 calc R U P A 2
H13D H 0.8753 0.6467 0.7445 0.047 Uiso 0.085(4) 1 calc R U P A 2
C14A C 0.8643(17) 0.7621(16) 0.6612(12) 0.052(6) Uani 0.085(4) 1 d D U P A 2
H14C H 0.8177 0.8155 0.6494 0.063 Uiso 0.085(4) 1 calc R U P A 2
H14D H 0.9290 0.7907 0.6748 0.063 Uiso 0.085(4) 1 calc R U P A 2
C15A C 0.8723(15) 0.6954(18) 0.5864(12) 0.045(6) Uani 0.085(4) 1 d D U P A 2
H15C H 0.9182 0.6417 0.5992 0.054 Uiso 0.085(4) 1 calc R U P A 2
H15D H 0.8982 0.7318 0.5373 0.054 Uiso 0.085(4) 1 calc R U P A 2
C16A C 0.7717(19) 0.654(2) 0.5653(13) 0.045(7) Uani 0.085(4) 1 d D U P A 2
H16C H 0.7774 0.6114 0.5154 0.054 Uiso 0.085(4) 1 calc R U P A 2
H16D H 0.7271 0.7083 0.5506 0.054 Uiso 0.085(4) 1 calc R U P A 2
C17A C 0.7266(13) 0.5956(16) 0.6387(11) 0.036(4) Uani 0.085(4) 1 d D U P A 2
H17A H 0.7618 0.5326 0.6469 0.044 Uiso 0.085(4) 1 calc R U P A 2
O18 O 0.59927(11) 0.57876(11) 0.53162(7) 0.0497(4) Uani 1 1 d . . . . .
C19 C 0.34380(13) 0.36281(12) 0.67188(10) 0.0363(4) Uani 1 1 d . . . . .
H19A H 0.3292 0.3672 0.6115 0.054 Uiso 0.915(4) 1 calc R U P A 1
H19B H 0.2880 0.3877 0.7043 0.054 Uiso 0.915(4) 1 calc R U P A 1
H19C H 0.3558 0.2948 0.6871 0.054 Uiso 0.915(4) 1 calc R U P A 1
H19D H 0.3178 0.3349 0.7242 0.054 Uiso 0.085(4) 1 calc R U P A 2
H19E H 0.2940 0.4044 0.6458 0.054 Uiso 0.085(4) 1 calc R U P A 2
H19F H 0.3613 0.3103 0.6329 0.054 Uiso 0.085(4) 1 calc R U P A 2
C20 C 0.45150(13) 0.39146(11) 0.84707(10) 0.0327(3) Uani 1 1 d . . . . .
O21 O 0.36480(10) 0.38631(9) 0.86527(8) 0.0423(3) Uani 1 1 d . . . . .
C22 C 0.52603(16) 0.34235(16) 0.90221(12) 0.0508(5) Uani 1 1 d . . . . .
H22A H 0.5915 0.3513 0.8781 0.076 Uiso 1 1 calc R U . . .
H22B H 0.5112 0.2727 0.9058 0.076 Uiso 1 1 calc R U . . .
H22C H 0.5240 0.3710 0.9588 0.076 Uiso 1 1 calc R U . . .

loop_
_atom_site_aniso_label
_atom_site_aniso_U_11
_atom_site_aniso_U_22
_atom_site_aniso_U_33
_atom_site_aniso_U_23
_atom_site_aniso_U_13
_atom_site_aniso_U_12
C1 0.0359(8) 0.0394(8) 0.0209(6) 0.0002(6) -0.0017(6) -0.0034(7)
C2 0.0321(7) 0.0322(7) 0.0216(7) -0.0017(5) -0.0022(6) -0.0014(6)
N3 0.0361(7) 0.0345(6) 0.0198(6) 0.0008(5) -0.0031(5) -0.0055(5)
C4 0.0355(8) 0.0302(7) 0.0245(7) 0.0007(5) -0.0009(6) -0.0014(6)
C5 0.0349(8) 0.0316(7) 0.0227(7) 0.0003(5) -0.0006(6) -0.0005(6)
C6 0.0320(7) 0.0315(7) 0.0212(6) -0.0004(5) 0.0003(6) 0.0013(6)
C7 0.0361(8) 0.0328(7) 0.0190(6) -0.0011(5) -0.0007(6) 0.0027(6)
O8 0.0446(7) 0.0533(7) 0.0198(5) -0.0022(5) -0.0003(5) -0.0046(6)
C9 0.0512(10) 0.0476(9) 0.0226(7) -0.0060(7) -0.0078(7) -0.0021(8)
C10 0.0490(10) 0.0374(8) 0.0272(7) -0.0025(6) -0.0111(7) -0.0053(7)
C11 0.0408(8) 0.0298(7) 0.0236(7) -0.0002(5) -0.0070(6) -0.0013(6)
C12 0.0310(8) 0.0286(8) 0.0235(7) -0.0025(6) -0.0025(6) 0.0008(7)
C13 0.0312(10) 0.0379(10) 0.0319(9) -0.0023(7) -0.0038(8) -0.0024(8)
C14 0.0317(9) 0.0439(10) 0.0395(10) -0.0020(8) 0.0026(8) -0.0049(8)
C15 0.0379(9) 0.0346(9) 0.0350(9) 0.0016(7) 0.0053(8) -0.0065(8)
C16 0.0388(10) 0.0353(12) 0.0237(8) 0.0015(7) 0.0026(7) -0.0052(9)
C17 0.0310(8) 0.0278(8) 0.0213(7) -0.0005(6) -0.0004(6) -0.0003(7)
C12A 0.018(7) 0.043(10) 0.051(8) 0.002(7) 0.003(5) -0.005(6)
C13A 0.022(8) 0.051(12) 0.045(8) 0.002(7) 0.003(6) -0.015(8)
C14A 0.043(10) 0.067(11) 0.046(8) 0.000(7) 0.002(7) -0.035(9)
C15A 0.041(9) 0.056(12) 0.040(8) 0.010(7) 0.003(6) -0.029(9)
C16A 0.041(11) 0.051(15) 0.044(9) -0.001(7) -0.001(6) -0.028(11)
C17A 0.019(7) 0.042(9) 0.049(8) 0.007(7) 0.004(6) -0.005(7)
O18 0.0601(8) 0.0672(9) 0.0219(5) 0.0064(6) -0.0086(5) -0.0313(7)
C19 0.0407(9) 0.0381(8) 0.0300(7) 0.0017(6) -0.0022(7) -0.0093(7)
C20 0.0406(8) 0.0330(7) 0.0245(7) 0.0001(6) 0.0005(6) -0.0025(6)
O21 0.0446(7) 0.0485(7) 0.0337(6) 0.0087(5) 0.0051(5) -0.0055(6)
C22 0.0562(12) 0.0596(12) 0.0366(9) 0.0173(8) -0.0028(9) 0.0046(10)

loop_
_atom_type_symbol
_atom_type_description
_atom_type_scat_dispersion_real
_atom_type_scat_dispersion_imag
_atom_type_scat_source
C C 0.0033 0.0016 'International Tables Vol C Tables 4.2.6.8 and 6.1.1.4'
H H 0.0000 0.0000 'International Tables Vol C Tables 4.2.6.8 and 6.1.1.4'
N N 0.0061 0.0033 'International Tables Vol C Tables 4.2.6.8 and 6.1.1.4'
O O 0.0106 0.0060 'International Tables Vol C Tables 4.2.6.8 and 6.1.1.4'

loop_
_geom_angle_atom_site_label_1
_geom_angle_atom_site_label_2
_geom_angle_atom_site_label_3
_geom_angle
O18 C1 C2 117.51(14)
O18 C1 C17 118.97(14)
C2 C1 C17 123.34(13)
O18 C1 C17A 122.1(6)
C2 C1 C17A 113.8(7)
N3 C2 C6 106.95(13)
N3 C2 C1 119.19(13)
C6 C2 C1 133.73(14)
C4 N3 C2 111.13(12)
C4 N3 H3 123.4(13)
C2 N3 H3 125.4(12)
N3 C4 C5 107.59(13)
N3 C4 C19 121.39(13)
C5 C4 C19 130.94(14)
C4 C5 C6 107.27(13)
C4 C5 C20 122.30(14)
C6 C5 C20 130.38(14)
C2 C6 C5 107.02(13)
C2 C6 C7 123.42(14)
C5 C6 C7 129.35(13)
C11 C7 O8 110.83(13)
C11 C7 C6 131.48(14)
O8 C7 C6 117.69(14)
C9 O8 C7 106.07(13)
C10 C9 O8 110.71(14)
C10 C9 H9 124.6
O8 C9 H9 124.6
C9 C10 C11 107.30(15)
C9 C10 H10 126.4
C11 C10 H10 126.4
C7 C11 C10 105.07(14)
C7 C11 C12A 117.3(6)
C10 C11 C12A 123.2(7)
C7 C11 C12 127.15(13)
C10 C11 C12 127.67(15)
C11 C12 C13 107.95(13)
C11 C12 C17 112.81(14)
C13 C12 C17 111.28(14)
C11 C12 H12 108.2
C13 C12 H12 108.2
C17 C12 H12 108.2
C14 C13 C12 114.13(15)
C14 C13 H13A 108.7
C12 C13 H13A 108.7
C14 C13 H13B 108.7
C12 C13 H13B 108.7
H13A C13 H13B 107.6
C15 C14 C13 109.22(16)
C15 C14 H14A 109.8
C13 C14 H14A 109.8
C15 C14 H14B 109.8
C13 C14 H14B 109.8
H14A C14 H14B 108.3
C16 C15 C14 109.76(17)
C16 C15 H15A 109.7
C14 C15 H15A 109.7
C16 C15 H15B 109.7
C14 C15 H15B 109.7
H15A C15 H15B 108.2
C15 C16 C17 113.72(15)
C15 C16 H16A 108.8
C17 C16 H16A 108.8
C15 C16 H16B 108.8
C17 C16 H16B 108.8
H16A C16 H16B 107.7
C1 C17 C16 107.76(13)
C1 C17 C12 115.18(14)
C16 C17 C12 112.42(15)
C1 C17 H17 107.0
C16 C17 H17 107.0
C12 C17 H17 107.0
C11 C12A C17A 109.9(15)
C11 C12A C13A 99.8(13)
C17A C12A C13A 108.4(14)
C11 C12A H12A 112.6
C17A C12A H12A 112.6
C13A C12A H12A 112.6
C14A C13A C12A 114.2(15)
C14A C13A H13C 108.7
C12A C13A H13C 108.7
C14A C13A H13D 108.7
C12A C13A H13D 108.7
H13C C13A H13D 107.6
C15A C14A C13A 106.4(16)
C15A C14A H14C 110.4
C13A C14A H14C 110.4
C15A C14A H14D 110.4
C13A C14A H14D 110.4
H14C C14A H14D 108.6
C14A C15A C16A 109.6(16)
C14A C15A H15C 109.8
C16A C15A H15C 109.8
C14A C15A H15D 109.8
C16A C15A H15D 109.8
H15C C15A H15D 108.2
C15A C16A C17A 112.8(16)
C15A C16A H16C 109.0
C17A C16A H16C 109.0
C15A C16A H16D 109.0
C17A C16A H16D 109.0
H16C C16A H16D 107.8
C12A C17A C16A 111.9(15)
C12A C17A C1 109.5(14)
C16A C17A C1 102.0(14)
C12A C17A H17A 111.0
C16A C17A H17A 111.0
C1 C17A H17A 111.0
C4 C19 H19A 109.5
C4 C19 H19B 109.5
H19A C19 H19B 109.5
C4 C19 H19C 109.5
H19A C19 H19C 109.5
H19B C19 H19C 109.5
C4 C19 H19D 109.5
C4 C19 H19E 109.5
H19D C19 H19E 109.5
C4 C19 H19F 109.5
H19D C19 H19F 109.5
H19E C19 H19F 109.5
O21 C20 C5 120.30(15)
O21 C20 C22 119.54(15)
C5 C20 C22 119.90(15)
C20 C22 H22A 109.5
C20 C22 H22B 109.5
H22A C22 H22B 109.5
C20 C22 H22C 109.5
H22A C22 H22C 109.5
H22B C22 H22C 109.5

loop_
_geom_bond_atom_site_label_1
_geom_bond_atom_site_label_2
_geom_bond_distance
C1 O18 1.2328(18)
C1 C2 1.452(2)
C1 C17 1.541(2)
C1 C17A 1.552(18)
C2 N3 1.3806(19)
C2 C6 1.396(2)
N3 C4 1.3476(19)
N3 H3 0.88(2)
C4 C5 1.399(2)
C4 C19 1.491(2)
C5 C6 1.426(2)
C5 C20 1.479(2)
C6 C7 1.442(2)
C7 C11 1.360(2)
C7 O8 1.3734(17)
O8 C9 1.365(2)
C9 C10 1.338(3)
C9 H9 0.9500
C10 C11 1.436(2)
C10 H10 0.9500
C11 C12A 1.45(2)
C11 C12 1.528(2)
C12 C13 1.543(3)
C12 C17 1.552(2)
C12 H12 1.0000
C13 C14 1.520(3)
C13 H13A 0.9900
C13 H13B 0.9900
C14 C15 1.517(3)
C14 H14A 0.9900
C14 H14B 0.9900
C15 C16 1.517(3)
C15 H15A 0.9900
C15 H15B 0.9900
C16 C17 1.543(2)
C16 H16A 0.9900
C16 H16B 0.9900
C17 H17 1.0000
C12A C17A 1.522(17)
C12A C13A 1.564(16)
C12A H12A 1.0000
C13A C14A 1.527(17)
C13A H13C 0.9900
C13A H13D 0.9900
C14A C15A 1.504(18)
C14A H14C 0.9900
C14A H14D 0.9900
C15A C16A 1.523(17)
C15A H15C 0.9900
C15A H15D 0.9900
C16A C17A 1.543(17)
C16A H16C 0.9900
C16A H16D 0.9900
C17A H17A 1.0000
C19 H19A 0.9800
C19 H19B 0.9800
C19 H19C 0.9800
C19 H19D 0.9800
C19 H19E 0.9800
C19 H19F 0.9800
C20 O21 1.220(2)
C20 C22 1.502(2)
C22 H22A 0.9800
C22 H22B 0.9800
C22 H22C 0.9800

loop_
_geom_hbond_atom_site_label_D
_geom_hbond_atom_site_label_H
_geom_hbond_atom_site_label_A
_geom_hbond_distance_DH
_geom_hbond_distance_HA
_geom_hbond_distance_DA
_geom_hbond_angle_DHA
_geom_hbond_site_symmetry_A
N3 H3 O18 0.88(2) 2.02(2) 2.8699(17) 159.6(17) 5_666

loop_
_geom_torsion_atom_site_label_1
_geom_torsion_atom_site_label_2
_geom_torsion_atom_site_label_3
_geom_torsion_atom_site_label_4
_geom_torsion
O18 C1 C2 N3 -4.8(2)
C17 C1 C2 N3 170.18(15)
C17A C1 C2 N3 -157.0(9)
O18 C1 C2 C6 -179.98(18)
C17 C1 C2 C6 -5.0(3)
C17A C1 C2 C6 27.8(9)
C6 C2 N3 C4 1.62(18)
C1 C2 N3 C4 -174.73(14)
C2 N3 C4 C5 -2.03(18)
C2 N3 C4 C19 -179.26(14)
N3 C4 C5 C6 1.62(18)
C19 C4 C5 C6 178.49(16)
N3 C4 C5 C20 -175.93(14)
C19 C4 C5 C20 0.9(3)
N3 C2 C6 C5 -0.55(17)
C1 C2 C6 C5 175.04(17)
N3 C2 C6 C7 -175.76(14)
C1 C2 C6 C7 -0.2(3)
C4 C5 C6 C2 -0.64(17)
C20 C5 C6 C2 176.64(16)
C4 C5 C6 C7 174.19(15)
C20 C5 C6 C7 -8.5(3)
C2 C6 C7 C11 -16.4(3)
C5 C6 C7 C11 169.57(16)
C2 C6 C7 O8 163.13(14)
C5 C6 C7 O8 -10.9(2)
C11 C7 O8 C9 -1.26(18)
C6 C7 O8 C9 179.16(14)
C7 O8 C9 C10 0.68(19)
O8 C9 C10 C11 0.1(2)
O8 C7 C11 C10 1.31(18)
C6 C7 C11 C10 -179.18(16)
O8 C7 C11 C12A -139.8(9)
C6 C7 C11 C12A 39.8(9)
O8 C7 C11 C12 177.71(15)
C6 C7 C11 C12 -2.8(3)
C9 C10 C11 C7 -0.86(19)
C9 C10 C11 C12A 137.3(9)
C9 C10 C11 C12 -177.24(16)
C7 C11 C12 C13 173.85(16)
C10 C11 C12 C13 -10.5(2)
C7 C11 C12 C17 50.5(2)
C10 C11 C12 C17 -133.92(17)
C11 C12 C13 C14 -174.63(15)
C17 C12 C13 C14 -50.3(2)
C12 C13 C14 C15 58.4(2)
C13 C14 C15 C16 -60.2(2)
C14 C15 C16 C17 57.5(2)
O18 C1 C17 C16 -14.2(2)
C2 C1 C17 C16 170.92(16)
O18 C1 C17 C12 -140.53(17)
C2 C1 C17 C12 44.5(2)
C15 C16 C17 C1 -177.70(17)
C15 C16 C17 C12 -49.7(2)
C11 C12 C17 C1 -70.11(18)
C13 C12 C17 C1 168.38(14)
C11 C12 C17 C16 165.93(15)
C13 C12 C17 C16 44.4(2)
C7 C11 C12A C17A -72.8(14)
C10 C11 C12A C17A 153.7(9)
C7 C11 C12A C13A 173.4(11)
C10 C11 C12A C13A 39.9(16)
C11 C12A C13A C14A 170.8(18)
C17A C12A C13A C14A 56(3)
C12A C13A C14A C15A -62(3)
C13A C14A C15A C16A 61(2)
C14A C15A C16A C17A -60(3)
C11 C12A C17A C16A -157.2(16)
C13A C12A C17A C16A -49(2)
C11 C12A C17A C1 90.5(17)
C13A C12A C17A C1 -161.4(15)
C15A C16A C17A C12A 54(3)
C15A C16A C17A C1 170(2)
O18 C1 C17A C12A 143.3(11)
C2 C1 C17A C12A -65.9(16)
O18 C1 C17A C16A 24.7(18)
C2 C1 C17A C16A 175.4(13)
C4 C5 C20 O21 -41.5(2)
C6 C5 C20 O21 141.53(17)
C4 C5 C20 C22 132.54(18)
C6 C5 C20 C22 -44.4(2)
